data_7003387
loop_
_publ_author_name
'Jones, Cameron'
'Mills, David P.'
'Rose, Richard P.'
'Stasch, Andreas'

_publ_section_title
;
 Synthesis and structural characterisation of group 10 metal(ii) gallyl
 complexes: analogies with platinum diboration catalysts?
;
_journal_issue 33
_journal_name_full 'Dalton Transactions'
_journal_page_first 4395
_journal_page_last 4408
_journal_paper_doi 10.1039/b715895e
_journal_year 2008
_chemical_formula_sum 'C71 H110 Ga2 N4 P2 Pt'
_chemical_formula_weight 1416.10
_chemical_name_systematic
;
?
;
_space_group_IT_number 14
_symmetry_cell_setting monoclinic
_symmetry_space_group_name_Hall '-P 2ybc'
_symmetry_space_group_name_H-M 'P 1 21/c 1'
_atom_sites_solution_hydrogens geom
_atom_sites_solution_primary direct
_atom_sites_solution_secondary difmap
_audit_creation_method SHELXL-97
_cell_angle_alpha 90.00
_cell_angle_beta 105.38(3)
_cell_angle_gamma 90.00
_cell_formula_units_Z 4
_cell_length_a 19.658(4)
_cell_length_b 14.530(3)
_cell_length_c 25.189(5)
_cell_measurement_temperature 150(2)
_cell_volume 6937(3)
_computing_structure_refinement 'SHELXL-97 (Sheldrick, 1997)'
_computing_structure_solution 'SHELXS-97 (Sheldrick, 1990)'
_diffrn_ambient_temperature 150(2)
_diffrn_measured_fraction_theta_full 0.998
_diffrn_measured_fraction_theta_max 0.998
_diffrn_measurement_device_type 'Nonius Kappa CCD'
_diffrn_radiation_monochromator graphite
_diffrn_radiation_source 'fine-focus sealed tube'
_diffrn_radiation_type MoK\a
_diffrn_radiation_wavelength 0.71073
_diffrn_reflns_av_R_equivalents 0.0466
_diffrn_reflns_av_sigmaI/netI 0.0626
_diffrn_reflns_limit_h_max 25
_diffrn_reflns_limit_h_min -25
_diffrn_reflns_limit_k_max 17
_diffrn_reflns_limit_k_min -18
_diffrn_reflns_limit_l_max 32
_diffrn_reflns_limit_l_min -32
_diffrn_reflns_number 29111
_diffrn_reflns_theta_full 27.00
_diffrn_reflns_theta_max 27.00
_diffrn_reflns_theta_min 3.00
_exptl_absorpt_coefficient_mu 2.871
_exptl_absorpt_correction_T_max 0.658
_exptl_absorpt_correction_T_min 0.533
_exptl_absorpt_correction_type multi-scan
_exptl_absorpt_process_details 'Sortav (Blessing, 1995)'
_exptl_crystal_colour red
_exptl_crystal_density_diffrn 1.356
_exptl_crystal_density_method 'not measured'
_exptl_crystal_description block
_exptl_crystal_F_000 2936
_exptl_crystal_size_max 0.25
_exptl_crystal_size_mid 0.20
_exptl_crystal_size_min 0.15
_refine_diff_density_max 1.616
_refine_diff_density_min -0.619
_refine_diff_density_rms 0.114
_refine_ls_extinction_method none
_refine_ls_goodness_of_fit_ref 1.042
_refine_ls_hydrogen_treatment constr
_refine_ls_matrix_type full
_refine_ls_number_parameters 739
_refine_ls_number_reflns 15109
_refine_ls_number_restraints 29
_refine_ls_restrained_S_all 1.048
_refine_ls_R_factor_all 0.0594
_refine_ls_R_factor_gt 0.0394
_refine_ls_shift/su_max 0.001
_refine_ls_shift/su_mean 0.000
_refine_ls_structure_factor_coef Fsqd
_refine_ls_weighting_details 'calc w=1/[\s^2^(Fo^2^)+(0.0239P)^2^+9.8572P] where P=(Fo^2^+2Fc^2^)/3'
_refine_ls_weighting_scheme calc
_refine_ls_wR_factor_gt 0.0769
_refine_ls_wR_factor_ref 0.0831
_reflns_number_gt 11826
_reflns_number_total 15109
_reflns_threshold_expression >2sigma(I)
_cod_data_source_file b715895e.txt
_cod_data_source_block compound5
_cod_original_cell_volume 6937(2)
_cod_original_sg_symbol_H-M P2(1)/c
_cod_database_code 7003387

loop_
_symmetry_equiv_pos_as_xyz
'x, y, z'
'-x, y+1/2, -z+1/2'
'-x, -y, -z'
'x, -y-1/2, z-1/2'

loop_
_atom_site_label
_atom_site_type_symbol
_atom_site_fract_x
_atom_site_fract_y
_atom_site_fract_z
_atom_site_U_iso_or_equiv
_atom_site_adp_type
_atom_site_occupancy
_atom_site_symmetry_multiplicity
_atom_site_calc_flag
_atom_site_refinement_flags
_atom_site_disorder_assembly
_atom_site_disorder_group
Pt1 Pt 0.258126(7) 0.073068(10) 0.779845(6) 0.01675(5) Uani 1 1 d . . .
Ga1 Ga 0.20380(2) -0.05930(3) 0.812823(17) 0.01823(10) Uani 1 1 d . . .
Ga2 Ga 0.31206(2) 0.20604(3) 0.748791(17) 0.01941(10) Uani 1 1 d . . .
P1 P 0.29989(5) -0.02437(8) 0.72399(5) 0.0256(2) Uani 1 1 d . . .
P2 P 0.21333(5) 0.16711(7) 0.83554(4) 0.0203(2) Uani 1 1 d . . .
N1 N 0.14738(17) -0.1631(2) 0.78150(13) 0.0221(7) Uani 1 1 d . . .
N2 N 0.20401(17) -0.1086(2) 0.88291(13) 0.0214(7) Uani 1 1 d . . .
N3 N 0.37798(17) 0.2995(2) 0.78207(13) 0.0228(7) Uani 1 1 d . . .
N4 N 0.29732(18) 0.2730(2) 0.68219(13) 0.0286(8) Uani 1 1 d . . .
C1 C 0.1361(2) -0.2176(3) 0.82434(17) 0.0257(9) Uani 1 1 d . . .
H1 H 0.1089 -0.2724 0.8168 0.031 Uiso 1 1 calc R . .
C2 C 0.1647(2) -0.1901(3) 0.87596(17) 0.0240(9) Uani 1 1 d . . .
H2 H 0.1587 -0.2242 0.9066 0.029 Uiso 1 1 calc R . .
C3 C 0.1133(2) -0.1925(3) 0.72701(17) 0.0229(9) Uani 1 1 d . . .
C4 C 0.1342(2) -0.2759(3) 0.70760(18) 0.0285(10) Uani 1 1 d . . .
C5 C 0.0960(2) -0.3073(3) 0.65568(19) 0.0353(11) Uani 1 1 d . . .
H5 H 0.1081 -0.3647 0.6426 0.042 Uiso 1 1 calc R . .
C6 C 0.0413(2) -0.2568(3) 0.62314(19) 0.0373(12) Uani 1 1 d . . .
H6 H 0.0155 -0.2796 0.5883 0.045 Uiso 1 1 calc R . .
C7 C 0.0242(2) -0.1724(3) 0.64170(18) 0.0323(10) Uani 1 1 d . . .
H7 H -0.0116 -0.1360 0.6183 0.039 Uiso 1 1 calc R . .
C8 C 0.0582(2) -0.1397(3) 0.69372(17) 0.0265(9) Uani 1 1 d . . .
C9 C 0.1974(2) -0.3321(3) 0.73924(19) 0.0323(10) Uani 1 1 d . . .
H9 H 0.2240 -0.2938 0.7710 0.039 Uiso 1 1 calc R . .
C10 C 0.1758(3) -0.4216(3) 0.7628(2) 0.0435(12) Uani 1 1 d . . .
H10A H 0.1488 -0.4068 0.7893 0.065 Uiso 1 1 calc R . .
H10B H 0.2181 -0.4563 0.7814 0.065 Uiso 1 1 calc R . .
H10C H 0.1466 -0.4587 0.7328 0.065 Uiso 1 1 calc R . .
C11 C 0.2477(2) -0.3543(4) 0.7036(2) 0.0481(13) Uani 1 1 d . . .
H11A H 0.2247 -0.3971 0.6742 0.072 Uiso 1 1 calc R . .
H11B H 0.2908 -0.3825 0.7265 0.072 Uiso 1 1 calc R . .
H11C H 0.2597 -0.2974 0.6872 0.072 Uiso 1 1 calc R . .
C12 C 0.0364(2) -0.0486(3) 0.71401(17) 0.0265(10) Uani 1 1 d . . .
H12 H 0.0807 -0.0141 0.7314 0.032 Uiso 1 1 calc R . .
C13 C -0.0022(2) -0.0645(3) 0.75917(18) 0.0327(10) Uani 1 1 d . . .
H13A H -0.0478 -0.0941 0.7430 0.049 Uiso 1 1 calc R . .
H13B H -0.0098 -0.0053 0.7753 0.049 Uiso 1 1 calc R . .
H13C H 0.0265 -0.1044 0.7879 0.049 Uiso 1 1 calc R . .
C14 C -0.0079(2) 0.0127(3) 0.66890(19) 0.0357(11) Uani 1 1 d . . .
H14A H -0.0537 -0.0167 0.6529 0.053 Uiso 1 1 calc R . .
H14B H 0.0167 0.0219 0.6402 0.053 Uiso 1 1 calc R . .
H14C H -0.0154 0.0724 0.6846 0.053 Uiso 1 1 calc R . .
C15 C 0.2319(2) -0.0764(3) 0.93794(16) 0.0240(9) Uani 1 1 d . . .
C16 C 0.1862(2) -0.0465(3) 0.96937(18) 0.0278(10) Uani 1 1 d . . .
C17 C 0.2158(3) -0.0167(4) 1.02288(19) 0.0429(12) Uani 1 1 d . . .
H17 H 0.1856 0.0027 1.0446 0.051 Uiso 1 1 calc R . .
C18 C 0.2877(3) -0.0144(4) 1.0455(2) 0.0518(14) Uani 1 1 d . . .
H18 H 0.3067 0.0067 1.0821 0.062 Uiso 1 1 calc R . .
C19 C 0.3319(3) -0.0430(3) 1.01440(19) 0.0421(12) Uani 1 1 d . . .
H19 H 0.3814 -0.0415 1.0301 0.050 Uiso 1 1 calc R . .
C20 C 0.3057(2) -0.0741(3) 0.96054(18) 0.0284(10) Uani 1 1 d . . .
C21 C 0.1067(2) -0.0444(3) 0.94692(19) 0.0329(10) Uani 1 1 d . . .
H21 H 0.0951 -0.0573 0.9065 0.039 Uiso 1 1 calc R . .
C22 C 0.0713(2) -0.1182(3) 0.9735(2) 0.0424(12) Uani 1 1 d . . .
H22A H 0.0839 -0.1087 1.0135 0.064 Uiso 1 1 calc R . .
H22B H 0.0874 -0.1791 0.9654 0.064 Uiso 1 1 calc R . .
H22C H 0.0200 -0.1140 0.9588 0.064 Uiso 1 1 calc R . .
C23 C 0.0756(3) 0.0491(3) 0.9548(2) 0.0471(13) Uani 1 1 d . . .
H23A H 0.0781 0.0580 0.9939 0.071 Uiso 1 1 calc R . .
H23B H 0.0262 0.0517 0.9331 0.071 Uiso 1 1 calc R . .
H23C H 0.1025 0.0977 0.9426 0.071 Uiso 1 1 calc R . .
C24 C 0.3555(2) -0.1081(3) 0.92781(18) 0.0273(10) Uani 1 1 d . . .
H24 H 0.3389 -0.0814 0.8900 0.033 Uiso 1 1 calc R . .
C25 C 0.4322(2) -0.0774(3) 0.95129(19) 0.0390(12) Uani 1 1 d . . .
H25A H 0.4337 -0.0106 0.9569 0.059 Uiso 1 1 calc R . .
H25B H 0.4597 -0.0936 0.9254 0.059 Uiso 1 1 calc R . .
H25C H 0.4522 -0.1084 0.9866 0.059 Uiso 1 1 calc R . .
C26 C 0.3522(2) -0.2132(3) 0.9216(2) 0.0400(12) Uani 1 1 d . . .
H26A H 0.3668 -0.2418 0.9581 0.060 Uiso 1 1 calc R . .
H26B H 0.3840 -0.2330 0.8997 0.060 Uiso 1 1 calc R . .
H26C H 0.3039 -0.2319 0.9031 0.060 Uiso 1 1 calc R . .
C27 C 0.3803(2) 0.3661(3) 0.74235(18) 0.0338(11) Uani 1 1 d . . .
H27 H 0.4099 0.4187 0.7510 0.041 Uiso 1 1 calc R . .
C28 C 0.3389(2) 0.3519(3) 0.69196(18) 0.0373(11) Uani 1 1 d . . .
H28 H 0.3378 0.3948 0.6632 0.045 Uiso 1 1 calc R . .
C29 C 0.4252(2) 0.3097(3) 0.83544(16) 0.0242(9) Uani 1 1 d . . .
C30 C 0.4777(2) 0.2415(3) 0.85525(17) 0.0269(9) Uani 1 1 d . . .
C31 C 0.5228(2) 0.2510(3) 0.90774(19) 0.0380(12) Uani 1 1 d . . .
H31 H 0.5568 0.2044 0.9217 0.046 Uiso 1 1 calc R . .
C32 C 0.5193(3) 0.3267(4) 0.9400(2) 0.0452(13) Uani 1 1 d . . .
H32 H 0.5514 0.3328 0.9754 0.054 Uiso 1 1 calc R . .
C33 C 0.4694(2) 0.3932(3) 0.92070(19) 0.0385(12) Uani 1 1 d . . .
H33 H 0.4673 0.4450 0.9432 0.046 Uiso 1 1 calc R . .
C34 C 0.4215(2) 0.3865(3) 0.86877(17) 0.0286(10) Uani 1 1 d . . .
C35 C 0.3667(2) 0.4624(3) 0.8518(2) 0.0342(11) Uani 1 1 d . . .
H35 H 0.3304 0.4417 0.8181 0.041 Uiso 1 1 calc R . .
C36 C 0.3990(3) 0.5522(3) 0.8381(2) 0.0484(14) Uani 1 1 d . . .
H36A H 0.4335 0.5750 0.8711 0.073 Uiso 1 1 calc R . .
H36B H 0.3617 0.5982 0.8257 0.073 Uiso 1 1 calc R . .
H36C H 0.4225 0.5410 0.8090 0.073 Uiso 1 1 calc R . .
C37 C 0.3294(3) 0.4817(4) 0.8973(2) 0.0499(14) Uani 1 1 d . . .
H37A H 0.3626 0.5112 0.9286 0.075 Uiso 1 1 calc R . .
H37B H 0.3129 0.4236 0.9092 0.075 Uiso 1 1 calc R . .
H37C H 0.2891 0.5225 0.8829 0.075 Uiso 1 1 calc R . .
C38 C 0.4857(2) 0.1598(3) 0.81905(19) 0.0323(10) Uani 1 1 d . . .
H38 H 0.4374 0.1348 0.8024 0.039 Uiso 1 1 calc R . .
C39 C 0.5303(3) 0.0811(3) 0.8501(2) 0.0531(15) Uani 1 1 d . . .
H39A H 0.5791 0.1020 0.8649 0.080 Uiso 1 1 calc R . .
H39B H 0.5293 0.0294 0.8250 0.080 Uiso 1 1 calc R . .
H39C H 0.5112 0.0613 0.8805 0.080 Uiso 1 1 calc R . .
C40 C 0.5152(3) 0.1919(3) 0.7716(2) 0.0475(13) Uani 1 1 d . . .
H40A H 0.4867 0.2432 0.7523 0.071 Uiso 1 1 calc R . .
H40B H 0.5136 0.1409 0.7458 0.071 Uiso 1 1 calc R . .
H40C H 0.5641 0.2122 0.7863 0.071 Uiso 1 1 calc R . .
C41 C 0.2592(2) 0.2537(3) 0.62661(16) 0.0251(9) Uani 1 1 d . . .
C42 C 0.1850(2) 0.2588(3) 0.61125(18) 0.0304(10) Uani 1 1 d . . .
C43 C 0.1489(2) 0.2422(3) 0.55671(19) 0.0385(12) Uani 1 1 d . . .
H43 H 0.0988 0.2455 0.5461 0.046 Uiso 1 1 calc R . .
C44 C 0.1837(2) 0.2214(3) 0.51805(18) 0.0417(12) Uani 1 1 d . . .
H44 H 0.1580 0.2118 0.4808 0.050 Uiso 1 1 calc R . .
C45 C 0.2560(2) 0.2143(3) 0.53302(17) 0.0383(12) Uani 1 1 d . . .
H45 H 0.2798 0.1990 0.5060 0.046 Uiso 1 1 calc R . .
C46 C 0.2948(2) 0.2292(3) 0.58713(17) 0.0300(10) Uani 1 1 d . . .
C47 C 0.1443(2) 0.2859(4) 0.65239(19) 0.0433(13) Uani 1 1 d . . .
H47 H 0.1709 0.2615 0.6892 0.052 Uiso 1 1 calc R . .
C48 C 0.0700(3) 0.2480(4) 0.6402(2) 0.0488(14) Uani 1 1 d . . .
H48A H 0.0488 0.2654 0.6699 0.073 Uiso 1 1 calc R . .
H48B H 0.0714 0.1807 0.6376 0.073 Uiso 1 1 calc R . .
H48C H 0.0417 0.2733 0.6053 0.073 Uiso 1 1 calc R . .
C49 C 0.1421(4) 0.3885(4) 0.6571(3) 0.084(2) Uani 1 1 d U . .
H49A H 0.1903 0.4127 0.6678 0.126 Uiso 1 1 calc R . .
H49B H 0.1177 0.4052 0.6849 0.126 Uiso 1 1 calc R . .
H49C H 0.1168 0.4147 0.6214 0.126 Uiso 1 1 calc R . .
C50 C 0.3751(2) 0.2164(4) 0.6013(2) 0.0405(12) Uani 1 1 d . . .
H50 H 0.3925 0.2061 0.6419 0.049 Uiso 1 1 calc R . .
C51 C 0.4140(3) 0.3000(4) 0.5867(2) 0.0591(16) Uani 1 1 d . . .
H51A H 0.4648 0.2879 0.5969 0.089 Uiso 1 1 calc R . .
H51B H 0.4043 0.3541 0.6068 0.089 Uiso 1 1 calc R . .
H51C H 0.3977 0.3117 0.5470 0.089 Uiso 1 1 calc R . .
C52 C 0.3944(3) 0.1315(4) 0.5723(2) 0.0606(17) Uani 1 1 d . . .
H52A H 0.3860 0.1444 0.5329 0.091 Uiso 1 1 calc R . .
H52B H 0.3653 0.0793 0.5775 0.091 Uiso 1 1 calc R . .
H52C H 0.4443 0.1166 0.5881 0.091 Uiso 1 1 calc R . .
C53 C 0.3389(2) -0.1368(3) 0.7584(2) 0.0474(14) Uani 1 1 d . . .
H53A H 0.3057 -0.1650 0.7771 0.057 Uiso 1 1 calc R . .
H53B H 0.3457 -0.1804 0.7300 0.057 Uiso 1 1 calc R . .
C54 C 0.4098(3) -0.1188(4) 0.8004(2) 0.0619(16) Uani 1 1 d . . .
H54A H 0.4446 -0.0994 0.7811 0.093 Uiso 1 1 calc R . .
H54B H 0.4260 -0.1754 0.8211 0.093 Uiso 1 1 calc R . .
H54C H 0.4040 -0.0703 0.8259 0.093 Uiso 1 1 calc R . .
C55 C 0.2295(3) -0.0647(4) 0.6669(2) 0.0488(14) Uani 1 1 d . . .
H55A H 0.2503 -0.0961 0.6400 0.059 Uiso 1 1 calc R . .
H55B H 0.2008 -0.1103 0.6806 0.059 Uiso 1 1 calc R . .
C56 C 0.1818(3) 0.0127(3) 0.6379(2) 0.0497(14) Uani 1 1 d . . .
H56A H 0.1620 0.0450 0.6645 0.075 Uiso 1 1 calc R . .
H56B H 0.1434 -0.0131 0.6086 0.075 Uiso 1 1 calc R . .
H56C H 0.2092 0.0559 0.6220 0.075 Uiso 1 1 calc R . .
C57 C 0.3703(3) 0.0144(3) 0.6958(2) 0.0400(12) Uani 1 1 d . . .
H57A H 0.3524 0.0668 0.6709 0.048 Uiso 1 1 calc R . .
H57B H 0.4088 0.0382 0.7265 0.048 Uiso 1 1 calc R . .
C58 C 0.4017(3) -0.0562(3) 0.6642(2) 0.0467(14) Uani 1 1 d . . .
H58A H 0.4249 -0.1051 0.6894 0.070 Uiso 1 1 calc R . .
H58B H 0.4365 -0.0260 0.6484 0.070 Uiso 1 1 calc R . .
H58C H 0.3641 -0.0828 0.6346 0.070 Uiso 1 1 calc R . .
C59 C 0.2614(2) 0.1541(3) 0.90741(16) 0.0289(10) Uani 1 1 d . . .
H59A H 0.2442 0.2007 0.9295 0.035 Uiso 1 1 calc R . .
H59B H 0.2512 0.0926 0.9203 0.035 Uiso 1 1 calc R . .
C60 C 0.3411(2) 0.1647(3) 0.91773(19) 0.0414(12) Uani 1 1 d . . .
H60A H 0.3581 0.1226 0.8937 0.062 Uiso 1 1 calc R . .
H60B H 0.3643 0.1501 0.9563 0.062 Uiso 1 1 calc R . .
H60C H 0.3522 0.2282 0.9099 0.062 Uiso 1 1 calc R . .
C61 C 0.2140(2) 0.2920(3) 0.82375(18) 0.0267(9) Uani 1 1 d . . .
H61A H 0.2637 0.3124 0.8315 0.032 Uiso 1 1 calc R . .
H61B H 0.1916 0.3039 0.7843 0.032 Uiso 1 1 calc R . .
C62 C 0.1771(2) 0.3511(3) 0.85767(19) 0.0314(10) Uani 1 1 d . . .
H62A H 0.1270 0.3342 0.8490 0.047 Uiso 1 1 calc R . .
H62B H 0.1814 0.4162 0.8489 0.047 Uiso 1 1 calc R . .
H62C H 0.1990 0.3409 0.8970 0.047 Uiso 1 1 calc R . .
C63 C 0.1216(2) 0.1473(3) 0.83541(18) 0.0294(10) Uani 1 1 d . . .
H63A H 0.1152 0.0814 0.8428 0.035 Uiso 1 1 calc R . .
H63B H 0.1108 0.1835 0.8655 0.035 Uiso 1 1 calc R . .
C64 C 0.0699(2) 0.1739(3) 0.7809(2) 0.0379(12) Uani 1 1 d . . .
H64A H 0.0736 0.2401 0.7746 0.057 Uiso 1 1 calc R . .
H64B H 0.0217 0.1593 0.7822 0.057 Uiso 1 1 calc R . .
H64C H 0.0811 0.1395 0.7508 0.057 Uiso 1 1 calc R . .
C65 C 0.1561(5) -0.0847(7) 0.5035(4) 0.062(3) Uiso 0.593(10) 1 d PD A 1
C66 C 0.1506(8) -0.1628(12) 0.5289(8) 0.076(8) Uiso 0.593(10) 1 d PD A 1
H66 H 0.1064 -0.1807 0.5342 0.092 Uiso 0.593(10) 1 calc PR A 1
C67 C 0.2077(5) -0.2176(9) 0.5475(5) 0.070(3) Uiso 0.593(10) 1 d PD A 1
H67 H 0.2034 -0.2730 0.5663 0.084 Uiso 0.593(10) 1 calc PR A 1
C78 C 0.2647(9) -0.2398(12) 0.5561(7) 0.083(6) Uiso 0.407(10) 1 d PD A 2
H78A H 0.2474 -0.2677 0.5854 0.124 Uiso 0.407(10) 1 calc PR A 2
H78B H 0.3104 -0.2102 0.5722 0.124 Uiso 0.407(10) 1 calc PR A 2
H78C H 0.2704 -0.2876 0.5302 0.124 Uiso 0.407(10) 1 calc PR A 2
C69 C 0.2779(7) -0.1148(8) 0.5150(5) 0.072(4) Uiso 0.593(10) 1 d PD A 1
H69 H 0.3227 -0.0982 0.5102 0.087 Uiso 0.593(10) 1 calc PR A 1
C70 C 0.2218(7) -0.0560(10) 0.4964(6) 0.081(4) Uiso 0.593(10) 1 d PD A 1
H70 H 0.2270 0.0012 0.4796 0.097 Uiso 0.593(10) 1 calc PR A 1
C71 C 0.0893(9) -0.0299(12) 0.4855(8) 0.131(8) Uiso 0.593(10) 1 d PD A 1
H71A H 0.0820 -0.0111 0.4470 0.197 Uiso 0.593(10) 1 calc PR A 1
H71B H 0.0928 0.0249 0.5088 0.197 Uiso 0.593(10) 1 calc PR A 1
H71C H 0.0494 -0.0677 0.4889 0.197 Uiso 0.593(10) 1 calc PR A 1
C72 C 0.2145(7) -0.1715(11) 0.5272(7) 0.069(5) Uiso 0.407(10) 1 d PD A 2
C73 C 0.2365(11) -0.1000(14) 0.4981(9) 0.101(8) Uiso 0.407(10) 1 d PD A 2
H73 H 0.2832 -0.0945 0.4944 0.121 Uiso 0.407(10) 1 calc PR A 2
C74 C 0.1842(13) -0.0399(14) 0.4758(10) 0.113(8) Uiso 0.407(10) 1 d PD A 2
H74 H 0.1969 0.0066 0.4537 0.136 Uiso 0.407(10) 1 calc PR A 2
C75 C 0.1194(13) -0.0350(16) 0.4794(11) 0.119(10) Uiso 0.407(10) 1 d PD A 2
H75 H 0.0886 0.0142 0.4643 0.142 Uiso 0.407(10) 1 calc PR A 2
C76 C 0.0991(9) -0.1104(12) 0.5083(8) 0.093(7) Uiso 0.407(10) 1 d PD A 2
H76 H 0.0512 -0.1187 0.5082 0.111 Uiso 0.407(10) 1 calc PR A 2
C77 C 0.1507(8) -0.1717(14) 0.5365(10) 0.052(8) Uiso 0.407(10) 1 d PD A 2
H77 H 0.1405 -0.2135 0.5623 0.062 Uiso 0.407(10) 1 calc PR A 2
C68 C 0.2715(6) -0.1939(8) 0.5394(5) 0.069(3) Uiso 0.593(10) 1 d PD A 1
H68 H 0.3109 -0.2338 0.5512 0.083 Uiso 0.593(10) 1 calc PR A 1

loop_
_atom_site_aniso_label
_atom_site_aniso_U_11
_atom_site_aniso_U_22
_atom_site_aniso_U_33
_atom_site_aniso_U_23
_atom_site_aniso_U_13
_atom_site_aniso_U_12
Pt1 0.01835(8) 0.01765(8) 0.01564(8) -0.00110(6) 0.00695(6) -0.00171(6)
Ga1 0.0192(2) 0.0177(2) 0.0188(2) -0.00113(18) 0.00676(17) -0.00292(17)
Ga2 0.0213(2) 0.0212(2) 0.0171(2) 0.00130(18) 0.00758(17) -0.00265(18)
P1 0.0219(6) 0.0294(6) 0.0279(6) -0.0116(5) 0.0109(5) -0.0034(5)
P2 0.0244(5) 0.0190(5) 0.0204(5) -0.0011(4) 0.0111(4) -0.0001(4)
N1 0.0271(18) 0.0184(17) 0.0214(18) -0.0038(15) 0.0074(14) -0.0073(14)
N2 0.0250(18) 0.0197(17) 0.0203(18) 0.0001(15) 0.0074(14) -0.0016(14)
N3 0.0274(18) 0.0218(17) 0.0192(17) 0.0032(15) 0.0060(14) -0.0051(14)
N4 0.034(2) 0.033(2) 0.0173(18) 0.0028(16) 0.0034(15) -0.0102(16)
C1 0.027(2) 0.022(2) 0.029(2) 0.0007(19) 0.0094(18) -0.0061(18)
C2 0.029(2) 0.018(2) 0.027(2) 0.0015(18) 0.0115(18) -0.0052(17)
C3 0.020(2) 0.025(2) 0.025(2) -0.0034(18) 0.0094(17) -0.0095(17)
C4 0.028(2) 0.028(2) 0.030(2) -0.010(2) 0.0091(19) -0.0107(18)
C5 0.041(3) 0.027(2) 0.042(3) -0.014(2) 0.018(2) -0.006(2)
C6 0.038(3) 0.045(3) 0.028(3) -0.015(2) 0.008(2) -0.015(2)
C7 0.029(2) 0.045(3) 0.024(2) -0.004(2) 0.0084(19) -0.007(2)
C8 0.026(2) 0.028(2) 0.029(2) -0.0008(19) 0.0126(19) -0.0074(18)
C9 0.029(2) 0.029(2) 0.037(3) -0.010(2) 0.007(2) -0.0049(19)
C10 0.048(3) 0.027(2) 0.055(3) 0.001(2) 0.014(3) 0.000(2)
C11 0.044(3) 0.047(3) 0.055(3) -0.010(3) 0.016(3) 0.003(2)
C12 0.021(2) 0.029(2) 0.028(2) -0.0010(19) 0.0037(18) -0.0051(17)
C13 0.032(2) 0.031(2) 0.036(3) -0.005(2) 0.010(2) -0.001(2)
C14 0.027(2) 0.036(3) 0.040(3) 0.005(2) 0.003(2) -0.001(2)
C15 0.031(2) 0.020(2) 0.022(2) 0.0023(18) 0.0076(17) -0.0045(17)
C16 0.031(2) 0.029(2) 0.027(2) 0.0000(19) 0.0122(19) -0.0008(18)
C17 0.045(3) 0.057(3) 0.031(3) -0.014(2) 0.019(2) -0.003(2)
C18 0.054(3) 0.067(4) 0.030(3) -0.019(3) 0.003(2) -0.007(3)
C19 0.039(3) 0.057(3) 0.025(2) -0.005(2) 0.000(2) -0.006(2)
C20 0.030(2) 0.027(2) 0.028(2) 0.001(2) 0.0078(19) -0.0045(19)
C21 0.034(3) 0.035(3) 0.033(3) 0.000(2) 0.015(2) 0.004(2)
C22 0.035(3) 0.050(3) 0.045(3) 0.007(3) 0.016(2) -0.003(2)
C23 0.052(3) 0.051(3) 0.045(3) 0.005(3) 0.026(3) 0.018(3)
C24 0.026(2) 0.031(2) 0.024(2) -0.0002(19) 0.0048(18) 0.0029(18)
C25 0.025(2) 0.056(3) 0.035(3) 0.000(2) 0.004(2) -0.001(2)
C26 0.042(3) 0.033(3) 0.045(3) 0.000(2) 0.012(2) 0.009(2)
C27 0.039(3) 0.031(2) 0.031(3) 0.005(2) 0.008(2) -0.018(2)
C28 0.048(3) 0.038(3) 0.026(2) 0.011(2) 0.009(2) -0.012(2)
C29 0.026(2) 0.025(2) 0.023(2) 0.0019(18) 0.0083(17) -0.0077(17)
C30 0.030(2) 0.027(2) 0.025(2) -0.0007(19) 0.0095(18) -0.0062(18)
C31 0.038(3) 0.038(3) 0.032(3) 0.003(2) -0.002(2) 0.001(2)
C32 0.045(3) 0.053(3) 0.029(3) -0.001(2) -0.005(2) -0.005(3)
C33 0.042(3) 0.040(3) 0.034(3) -0.010(2) 0.009(2) -0.005(2)
C34 0.027(2) 0.033(2) 0.025(2) 0.002(2) 0.0060(19) -0.0095(19)
C35 0.031(2) 0.029(2) 0.040(3) -0.003(2) 0.005(2) -0.0053(19)
C36 0.042(3) 0.029(3) 0.070(4) 0.004(3) 0.006(3) -0.001(2)
C37 0.038(3) 0.061(4) 0.049(3) -0.026(3) 0.008(2) -0.002(3)
C38 0.024(2) 0.032(2) 0.040(3) -0.002(2) 0.007(2) -0.0031(19)
C39 0.042(3) 0.035(3) 0.071(4) -0.008(3) -0.005(3) 0.004(2)
C40 0.048(3) 0.046(3) 0.058(3) -0.014(3) 0.030(3) -0.004(2)
C41 0.030(2) 0.029(2) 0.015(2) 0.0081(18) 0.0051(17) -0.0019(18)
C42 0.035(3) 0.033(2) 0.025(2) 0.005(2) 0.011(2) 0.0009(19)
C43 0.028(2) 0.056(3) 0.029(3) 0.007(2) 0.003(2) 0.003(2)
C44 0.045(3) 0.058(3) 0.019(2) 0.004(2) 0.003(2) 0.004(2)
C45 0.047(3) 0.052(3) 0.018(2) 0.009(2) 0.013(2) 0.009(2)
C46 0.033(2) 0.036(3) 0.022(2) 0.010(2) 0.0096(19) 0.002(2)
C47 0.038(3) 0.068(4) 0.024(2) 0.000(3) 0.009(2) 0.007(3)
C48 0.049(3) 0.045(3) 0.059(4) 0.005(3) 0.028(3) 0.008(2)
C49 0.092(4) 0.075(4) 0.113(5) -0.045(4) 0.073(4) -0.024(3)
C50 0.033(3) 0.059(3) 0.031(3) 0.011(3) 0.012(2) 0.001(2)
C51 0.043(3) 0.077(4) 0.059(4) 0.023(3) 0.015(3) -0.008(3)
C52 0.037(3) 0.090(5) 0.058(4) 0.013(3) 0.019(3) 0.023(3)
C53 0.040(3) 0.050(3) 0.063(4) -0.022(3) 0.034(3) -0.002(2)
C54 0.057(4) 0.078(4) 0.052(4) 0.007(3) 0.015(3) 0.016(3)
C55 0.048(3) 0.055(3) 0.043(3) -0.016(3) 0.011(2) 0.001(3)
C56 0.071(4) 0.041(3) 0.028(3) -0.009(2) -0.002(3) 0.003(3)
C57 0.047(3) 0.028(2) 0.058(3) -0.003(2) 0.038(3) -0.002(2)
C58 0.054(3) 0.039(3) 0.064(4) -0.005(3) 0.045(3) 0.002(2)
C59 0.039(3) 0.028(2) 0.021(2) 0.0007(19) 0.0117(19) 0.0043(19)
C60 0.042(3) 0.051(3) 0.026(2) -0.004(2) 0.000(2) -0.001(2)
C61 0.034(2) 0.018(2) 0.032(2) -0.0017(19) 0.0142(19) -0.0026(18)
C62 0.034(2) 0.023(2) 0.039(3) -0.001(2) 0.014(2) 0.0017(19)
C63 0.034(2) 0.021(2) 0.041(3) -0.001(2) 0.022(2) 0.0011(18)
C64 0.031(3) 0.029(2) 0.053(3) -0.006(2) 0.009(2) -0.0009(19)

loop_
_atom_type_symbol
_atom_type_description
_atom_type_scat_dispersion_real
_atom_type_scat_dispersion_imag
_atom_type_scat_source
C C 0.0033 0.0016 'International Tables Vol C Tables 4.2.6.8 and 6.1.1.4'
H H 0.0000 0.0000 'International Tables Vol C Tables 4.2.6.8 and 6.1.1.4'
N N 0.0061 0.0033 'International Tables Vol C Tables 4.2.6.8 and 6.1.1.4'
P P 0.1023 0.0942 'International Tables Vol C Tables 4.2.6.8 and 6.1.1.4'
Ga Ga 0.2307 1.6083 'International Tables Vol C Tables 4.2.6.8 and 6.1.1.4'
Pt Pt -1.7033 8.3905 'International Tables Vol C Tables 4.2.6.8 and 6.1.1.4'

loop_
_geom_angle_atom_site_label_1
_geom_angle_atom_site_label_2
_geom_angle_atom_site_label_3
_geom_angle
_geom_angle_site_symmetry_1
_geom_angle_site_symmetry_3
_geom_angle_publ_flag
P2 Pt1 P1 178.08(4) . . ?
P2 Pt1 Ga2 89.67(3) . . ?
P1 Pt1 Ga2 92.04(4) . . ?
P2 Pt1 Ga1 89.29(3) . . ?
P1 Pt1 Ga1 89.00(4) . . ?
Ga2 Pt1 Ga1 178.865(16) . . ?
N2 Ga1 N1 86.80(14) . . ?
N2 Ga1 Pt1 135.72(10) . . ?
N1 Ga1 Pt1 137.39(10) . . ?
N4 Ga2 N3 87.17(14) . . ?
N4 Ga2 Pt1 135.71(10) . . ?
N3 Ga2 Pt1 136.61(10) . . ?
C57 P1 C55 107.0(3) . . ?
C57 P1 C53 100.8(2) . . ?
C55 P1 C53 102.4(2) . . ?
C57 P1 Pt1 118.97(16) . . ?
C55 P1 Pt1 111.40(17) . . ?
C53 P1 Pt1 114.50(16) . . ?
C59 P2 C63 103.8(2) . . ?
C59 P2 C61 103.8(2) . . ?
C63 P2 C61 101.81(19) . . ?
C59 P2 Pt1 111.39(14) . . ?
C63 P2 Pt1 116.37(14) . . ?
C61 P2 Pt1 117.93(14) . . ?
C1 N1 C3 116.3(3) . . ?
C1 N1 Ga1 108.7(2) . . ?
C3 N1 Ga1 135.0(3) . . ?
C2 N2 C15 117.2(3) . . ?
C2 N2 Ga1 109.7(3) . . ?
C15 N2 Ga1 133.0(3) . . ?
C27 N3 C29 117.7(3) . . ?
C27 N3 Ga2 108.9(3) . . ?
C29 N3 Ga2 133.2(3) . . ?
C28 N4 C41 117.7(3) . . ?
C28 N4 Ga2 108.8(3) . . ?
C41 N4 Ga2 133.2(3) . . ?
C2 C1 N1 118.0(4) . . ?
C1 C2 N2 116.9(4) . . ?
C8 C3 C4 120.7(4) . . ?
C8 C3 N1 120.1(4) . . ?
C4 C3 N1 119.2(4) . . ?
C5 C4 C3 118.1(4) . . ?
C5 C4 C9 118.4(4) . . ?
C3 C4 C9 123.5(4) . . ?
C6 C5 C4 121.5(4) . . ?
C5 C6 C7 119.5(4) . . ?
C6 C7 C8 121.5(4) . . ?
C7 C8 C3 118.6(4) . . ?
C7 C8 C12 120.4(4) . . ?
C3 C8 C12 121.0(4) . . ?
C4 C9 C11 111.6(4) . . ?
C4 C9 C10 112.7(4) . . ?
C11 C9 C10 109.6(4) . . ?
C8 C12 C14 114.5(4) . . ?
C8 C12 C13 110.8(3) . . ?
C14 C12 C13 110.0(4) . . ?
C20 C15 C16 120.3(4) . . ?
C20 C15 N2 119.2(4) . . ?
C16 C15 N2 120.5(4) . . ?
C17 C16 C15 118.3(4) . . ?
C17 C16 C21 118.8(4) . . ?
C15 C16 C21 122.9(4) . . ?
C18 C17 C16 122.0(5) . . ?
C17 C18 C19 119.3(5) . . ?
C18 C19 C20 121.7(4) . . ?
C19 C20 C15 118.4(4) . . ?
C19 C20 C24 120.6(4) . . ?
C15 C20 C24 121.0(4) . . ?
C16 C21 C23 112.3(4) . . ?
C16 C21 C22 111.5(4) . . ?
C23 C21 C22 108.9(4) . . ?
C20 C24 C25 113.9(4) . . ?
C20 C24 C26 111.2(4) . . ?
C25 C24 C26 109.8(4) . . ?
C28 C27 N3 116.6(4) . . ?
C27 C28 N4 118.5(4) . . ?
C34 C29 C30 119.3(4) . . ?
C34 C29 N3 121.4(4) . . ?
C30 C29 N3 119.3(4) . . ?
C31 C30 C29 119.1(4) . . ?
C31 C30 C38 120.2(4) . . ?
C29 C30 C38 120.7(4) . . ?
C32 C31 C30 121.3(4) . . ?
C33 C32 C31 119.7(4) . . ?
C32 C33 C34 121.7(4) . . ?
C33 C34 C29 118.9(4) . . ?
C33 C34 C35 117.7(4) . . ?
C29 C34 C35 123.4(4) . . ?
C34 C35 C36 112.1(4) . . ?
C34 C35 C37 111.3(4) . . ?
C36 C35 C37 108.6(4) . . ?
C39 C38 C30 114.3(4) . . ?
C39 C38 C40 110.1(4) . . ?
C30 C38 C40 110.4(4) . . ?
C46 C41 C42 119.6(4) . . ?
C46 C41 N4 120.8(4) . . ?
C42 C41 N4 119.6(4) . . ?
C43 C42 C41 118.8(4) . . ?
C43 C42 C47 119.8(4) . . ?
C41 C42 C47 121.4(4) . . ?
C44 C43 C42 121.5(4) . . ?
C43 C44 C45 119.9(4) . . ?
C44 C45 C46 121.1(4) . . ?
C45 C46 C41 119.1(4) . . ?
C45 C46 C50 118.2(4) . . ?
C41 C46 C50 122.7(4) . . ?
C49 C47 C48 109.4(4) . . ?
C49 C47 C42 110.0(5) . . ?
C48 C47 C42 114.9(4) . . ?
C52 C50 C51 108.8(4) . . ?
C52 C50 C46 110.9(4) . . ?
C51 C50 C46 113.3(4) . . ?
C54 C53 P1 110.5(4) . . ?
C56 C55 P1 112.8(3) . . ?
C58 C57 P1 117.0(3) . . ?
C60 C59 P2 113.5(3) . . ?
C62 C61 P2 116.1(3) . . ?
C64 C63 P2 112.5(3) . . ?
C66 C65 C70 120.6(12) . . ?
C66 C65 C71 115.2(12) . . ?
C70 C65 C71 124.1(13) . . ?
C65 C66 C67 120.4(15) . . ?
C66 C67 C68 120.6(15) . . ?
C68 C69 C70 122.0(12) . . ?
C69 C70 C65 116.8(12) . . ?
C77 C72 C73 121.8(15) . . ?
C77 C72 C78 117.2(16) . . ?
C73 C72 C78 120.3(16) . . ?
C74 C73 C72 112.9(16) . . ?
C75 C74 C73 131.0(19) . . ?
C74 C75 C76 113.8(19) . . ?
C77 C76 C75 119.0(17) . . ?
C72 C77 C76 120.0(17) . . ?
C69 C68 C67 119.5(13) . . ?

loop_
_geom_bond_atom_site_label_1
_geom_bond_atom_site_label_2
_geom_bond_distance
_geom_bond_site_symmetry_2
_geom_bond_publ_flag
Pt1 P2 2.2947(11) . ?
Pt1 P1 2.2956(11) . ?
Pt1 Ga2 2.4308(6) . ?
Pt1 Ga1 2.4495(6) . ?
Ga1 N2 1.904(3) . ?
Ga1 N1 1.914(3) . ?
Ga2 N4 1.894(3) . ?
Ga2 N3 1.910(3) . ?
P1 C57 1.805(4) . ?
P1 C55 1.808(5) . ?
P1 C53 1.911(5) . ?
P2 C59 1.816(4) . ?
P2 C63 1.825(4) . ?
P2 C61 1.839(4) . ?
N1 C1 1.403(5) . ?
N1 C3 1.424(5) . ?
N2 C2 1.399(5) . ?
N2 C15 1.428(5) . ?
N3 C27 1.401(5) . ?
N3 C29 1.424(5) . ?
N4 C28 1.393(5) . ?
N4 C41 1.429(5) . ?
C1 C2 1.334(5) . ?
C3 C8 1.408(6) . ?
C3 C4 1.408(6) . ?
C4 C5 1.400(6) . ?
C4 C9 1.522(6) . ?
C5 C6 1.379(6) . ?
C6 C7 1.385(6) . ?
C7 C8 1.387(6) . ?
C8 C12 1.521(6) . ?
C9 C11 1.537(6) . ?
C9 C10 1.536(6) . ?
C12 C14 1.523(6) . ?
C12 C13 1.543(6) . ?
C15 C20 1.411(6) . ?
C15 C16 1.414(6) . ?
C16 C17 1.388(6) . ?
C16 C21 1.515(6) . ?
C17 C18 1.378(7) . ?
C18 C19 1.378(7) . ?
C19 C20 1.393(6) . ?
C20 C24 1.521(6) . ?
C21 C23 1.524(6) . ?
C21 C22 1.526(6) . ?
C24 C25 1.532(6) . ?
C24 C26 1.534(6) . ?
C27 C28 1.329(6) . ?
C29 C34 1.410(6) . ?
C29 C30 1.422(6) . ?
C30 C31 1.390(6) . ?
C30 C38 1.530(6) . ?
C31 C32 1.381(7) . ?
C32 C33 1.371(6) . ?
C33 C34 1.398(6) . ?
C34 C35 1.522(6) . ?
C35 C36 1.529(6) . ?
C35 C37 1.540(6) . ?
C38 C39 1.525(6) . ?
C38 C40 1.533(6) . ?
C41 C46 1.405(6) . ?
C41 C42 1.409(6) . ?
C42 C43 1.390(6) . ?
C42 C47 1.519(6) . ?
C43 C44 1.365(6) . ?
C44 C45 1.374(6) . ?
C45 C46 1.391(6) . ?
C46 C50 1.534(6) . ?
C47 C49 1.497(8) . ?
C47 C48 1.514(6) . ?
C50 C52 1.531(7) . ?
C50 C51 1.532(7) . ?
C53 C54 1.532(7) . ?
C55 C56 1.521(7) . ?
C57 C58 1.526(6) . ?
C59 C60 1.527(6) . ?
C61 C62 1.525(5) . ?
C63 C64 1.526(6) . ?
C65 C66 1.321(14) . ?
C65 C70 1.414(13) . ?
C65 C71 1.499(14) . ?
C66 C67 1.353(13) . ?
C67 C68 1.366(12) . ?
C78 C72 1.452(15) . ?
C69 C68 1.325(12) . ?
C69 C70 1.376(14) . ?
C72 C77 1.335(16) . ?
C72 C73 1.404(15) . ?
C73 C74 1.352(16) . ?
C74 C75 1.303(16) . ?
C75 C76 1.428(17) . ?
C76 C77 1.395(16) . ?
